data_4349002
loop_
_publ_author_name
'Rota Martir, Diego'
'Bansal, Ashu K.'
'Di Mascio, Vincent'
'Cordes, David B.'
'Henwood, Adam F.'
'Slawin, Alexandra M. Z.'
'Kamer, Paul C. J.'
'Mart\'inez-Sarti, Laura'
'Perteg\'as, Antonio'
'Bolink, Henk J.'
'Samuel, Ifor D. W.'
'Zysman-Colman, Eli'

_publ_section_title
;
 Enhancing the photoluminescence quantum yields of blue-emitting cationic
 iridium(iii) complexes bearing bisphosphine ligands
;
_journal_issue 2
_journal_name_full 'Inorganic Chemistry Frontiers'
_journal_page_first 218
_journal_paper_doi 10.1039/C5QI00177C
_journal_volume 3
_journal_year 2016
_chemical_formula_moiety 'C84 H80 F4 Ir N2 O3 P2, F6 P, 2(C4 H10 O)'
_chemical_formula_sum 'C84 H80 F10 Ir N2 O3 P3'
_chemical_formula_weight 1640.69
_space_group_crystal_system triclinic
_space_group_IT_number 2
_space_group_name_Hall '-P 1'
_space_group_name_H-M_alt 'P -1'
_atom_sites_solution_hydrogens geom
_atom_sites_solution_primary direct
_atom_sites_solution_secondary difmap
_audit_creation_date 2015-04-28
_audit_creation_method 'by CrystalStructure 4.1'
_audit_update_record
;
2015-09-09 deposited with the CCDC.
2015-10-29 downloaded from the CCDC.
;
_cell_angle_alpha 84.215(7)
_cell_angle_beta 85.755(8)
_cell_angle_gamma 89.940(6)
_cell_formula_units_Z 2
_cell_length_a 12.685(3)
_cell_length_b 15.072(4)
_cell_length_c 19.068(5)
_cell_measurement_reflns_used 3752
_cell_measurement_temperature 173
_cell_measurement_theta_max 25.30
_cell_measurement_theta_min 1.40
_cell_volume 3617.0(16)
_computing_cell_refinement 'CrystalClear-SM Expert 2.1 b32'
_computing_data_collection 'CrystalClear-SM Expert 2.1 b32 (Rigaku, 2014)'
_computing_data_reduction 'CrystalClear-SM Expert 2.1 b32'
_computing_molecular_graphics 'CrystalStructure 4.1'
_computing_publication_material 'CrystalStructure 4.1 (Rigaku, 2014)'
_computing_structure_refinement 'SHELXL2013 (Sheldrick, 2008)'
_computing_structure_solution 'DIRDIF99-PATTY (Gould, et al., 1999)'
_diffrn_ambient_temperature 173
_diffrn_detector_area_resol_mean 5.814
_diffrn_measured_fraction_theta_full 0.988
_diffrn_measured_fraction_theta_max 0.984
_diffrn_measurement_device_type 'Rigaku XtaLAB P200'
_diffrn_measurement_method \w
_diffrn_radiation_type 'Mo K\a'
_diffrn_radiation_wavelength 0.71075
_diffrn_reflns_av_R_equivalents 0.1366
_diffrn_reflns_Laue_measured_fraction_full 0.988
_diffrn_reflns_Laue_measured_fraction_max 0.984
_diffrn_reflns_limit_h_max 15
_diffrn_reflns_limit_h_min -15
_diffrn_reflns_limit_k_max 18
_diffrn_reflns_limit_k_min -18
_diffrn_reflns_limit_l_max 22
_diffrn_reflns_limit_l_min -22
_diffrn_reflns_number 43498
_diffrn_reflns_point_group_measured_fraction_full 0.988
_diffrn_reflns_point_group_measured_fraction_max 0.984
_diffrn_reflns_theta_full 25.242
_diffrn_reflns_theta_max 25.373
_diffrn_reflns_theta_min 1.358
_diffrn_standards_number 0
_exptl_absorpt_coefficient_mu 1.995
_exptl_absorpt_correction_T_max 0.980
_exptl_absorpt_correction_T_min 0.734
_exptl_absorpt_correction_type multi-scan
_exptl_absorpt_process_details 'REQAB (Rigaku, 1998)'
_exptl_crystal_colour yellow
_exptl_crystal_density_diffrn 1.506
_exptl_crystal_density_method 'not measured'
_exptl_crystal_description platelet
_exptl_crystal_F_000 1668.00
_exptl_crystal_recrystallization_method 'Re-crystallisation from solvent: Dichloromethane/diethyl ether'
_exptl_crystal_size_max 0.210
_exptl_crystal_size_mid 0.060
_exptl_crystal_size_min 0.010
_refine_diff_density_max 2.05
_refine_diff_density_min -1.16
_refine_ls_extinction_method none
_refine_ls_goodness_of_fit_ref 1.086
_refine_ls_hydrogen_treatment constr
_refine_ls_number_parameters 938
_refine_ls_number_reflns 13074
_refine_ls_number_restraints 0
_refine_ls_R_factor_all 0.1271
_refine_ls_R_factor_gt 0.0742
_refine_ls_shift/su_max 0.000
_refine_ls_structure_factor_coef Fsqd
_refine_ls_weighting_details 'w = 1/[\s^2^(Fo^2^)+(0.0182P)^2^+19.1960P] where P=(Fo^2^+2Fc^2^)/3'
_refine_ls_weighting_scheme calc
_refine_ls_wR_factor_gt 0.1114
_refine_ls_wR_factor_ref 0.1327
_reflns_number_gt 8999
_reflns_number_total 13074
_reflns_threshold_expression F^2^>2.0\s(F^2^)
_cod_data_source_file c5qi00177c2.cif
_cod_data_source_block 4b
_cod_original_sg_symbol_H-M P-1
_cod_database_code 4349002

loop_
_space_group_symop_id
_space_group_symop_operation_xyz
1 +X,+Y,+Z
2 -X,-Y,-Z

loop_
_atom_site_label
_atom_site_type_symbol
_atom_site_fract_x
_atom_site_fract_y
_atom_site_fract_z
_atom_site_U_iso_or_equiv
_atom_site_adp_type
_atom_site_occupancy
_atom_site_site_symmetry_order
_atom_site_calc_flag
_atom_site_refinement_flags_posn
_atom_site_refinement_flags_adp
Ir1 Ir 0.16354(3) 0.42095(2) 0.28854(2) 0.02355(11) Uani 1 1 d . .
P1 P 0.30702(17) 0.44012(14) 0.19397(10) 0.0259(5) Uani 1 1 d . .
P2 P 0.06707(17) 0.29709(14) 0.24557(10) 0.0267(5) Uani 1 1 d . .
P81 P 0.6354(2) 0.12045(19) 0.20914(15) 0.0549(8) Uani 1 1 d . .
F10 F -0.0096(4) 0.3235(3) 0.5539(2) 0.0425(13) Uani 1 1 d . .
F12 F -0.1841(4) 0.5399(4) 0.4174(2) 0.0482(13) Uani 1 1 d . .
F31 F 0.2271(4) 0.7594(3) 0.3523(3) 0.0478(13) Uani 1 1 d . .
F33 F 0.4355(4) 0.5387(3) 0.4551(3) 0.0561(15) Uani 1 1 d . .
F81 F 0.6941(5) 0.1777(4) 0.2591(3) 0.084(2) Uani 1 1 d . .
F82 F 0.6367(6) 0.0368(5) 0.2659(4) 0.101(2) Uani 1 1 d . .
F83 F 0.7458(5) 0.0936(5) 0.1753(4) 0.102(2) Uani 1 1 d . .
F84 F 0.5758(6) 0.0633(5) 0.1595(4) 0.108(3) Uani 1 1 d . .
F85 F 0.6324(5) 0.2042(5) 0.1524(4) 0.092(2) Uani 1 1 d . .
F86 F 0.5234(5) 0.1483(4) 0.2425(3) 0.0703(17) Uani 1 1 d . .
O49 O 0.1505(4) 0.3987(3) 0.1086(3) 0.0290(13) Uani 1 1 d . .
O93 O 0.1800(12) -0.0943(7) 0.0322(6) 0.119(4) Uani 1 1 d . .
O103 O -0.0428(10) -0.0685(7) 0.4302(8) 0.142(4) Uani 1 1 d . .
N1 N 0.0480(5) 0.5058(4) 0.2480(3) 0.0202(15) Uani 1 1 d . .
N22 N 0.2660(5) 0.3501(4) 0.3522(3) 0.0237(15) Uani 1 1 d . .
C2 C -0.0324(7) 0.5246(5) 0.2955(4) 0.028(2) Uani 1 1 d . .
C3 C -0.1122(7) 0.5833(6) 0.2737(4) 0.033(2) Uani 1 1 d . .
H3 H -0.1675 0.5966 0.3074 0.040 Uiso 1 1 calc R U
C4 C -0.1133(7) 0.6221(5) 0.2054(4) 0.030(2) Uani 1 1 d . .
C5 C -0.0282(7) 0.6019(6) 0.1582(4) 0.034(2) Uani 1 1 d . .
H5 H -0.0239 0.6276 0.1105 0.041 Uiso 1 1 calc R U
C6 C 0.0482(7) 0.5448(5) 0.1819(4) 0.027(2) Uani 1 1 d . .
H6 H 0.1050 0.5321 0.1492 0.033 Uiso 1 1 calc R U
C7 C -0.0277(7) 0.4779(5) 0.3656(4) 0.028(2) Uani 1 1 d . .
C8 C 0.0555(6) 0.4178(5) 0.3750(4) 0.0256(19) Uani 1 1 d . .
C9 C 0.0613(6) 0.3672(5) 0.4395(4) 0.0267(19) Uani 1 1 d . .
H9 H 0.1183 0.3274 0.4473 0.032 Uiso 1 1 calc R U
C10 C -0.0178(7) 0.3761(6) 0.4920(4) 0.031(2) Uani 1 1 d . .
C11 C -0.0994(7) 0.4336(6) 0.4854(4) 0.032(2) Uani 1 1 d . .
H11 H -0.1520 0.4387 0.5229 0.038 Uiso 1 1 calc R U
C12 C -0.1019(6) 0.4833(5) 0.4227(4) 0.0279(19) Uani 1 1 d . .
C13 C -0.2006(6) 0.6802(5) 0.1829(4) 0.0261(19) Uani 1 1 d . .
C14 C -0.2074(8) 0.7665(6) 0.2040(4) 0.042(2) Uani 1 1 d . .
C15 C -0.2945(8) 0.8183(6) 0.1868(5) 0.043(2) Uani 1 1 d . .
H15 H -0.2991 0.8773 0.2001 0.052 Uiso 1 1 calc R U
C16 C -0.3744(8) 0.7859(6) 0.1511(5) 0.042(2) Uani 1 1 d . .
C17 C -0.3642(7) 0.7014(6) 0.1308(4) 0.037(2) Uani 1 1 d . .
H17 H -0.4189 0.6788 0.1060 0.045 Uiso 1 1 calc R U
C18 C -0.2791(7) 0.6478(6) 0.1445(4) 0.035(2) Uani 1 1 d . .
C19 C -0.1222(9) 0.8038(7) 0.2436(6) 0.063(3) Uani 1 1 d . .
H19A H -0.1164 0.7669 0.2885 0.076 Uiso 1 1 calc R U
H19B H -0.1400 0.8650 0.2529 0.076 Uiso 1 1 calc R U
H19C H -0.0546 0.8037 0.2151 0.076 Uiso 1 1 calc R U
C20 C -0.4724(8) 0.8411(7) 0.1358(5) 0.058(3) Uani 1 1 d . .
H20A H -0.4557 0.9045 0.1358 0.070 Uiso 1 1 calc R U
H20B H -0.5292 0.8241 0.1724 0.070 Uiso 1 1 calc R U
H20C H -0.4954 0.8300 0.0895 0.070 Uiso 1 1 calc R U
C21 C -0.2734(8) 0.5573(6) 0.1201(5) 0.048(3) Uani 1 1 d . .
H21A H -0.2250 0.5584 0.0774 0.057 Uiso 1 1 calc R U
H21B H -0.3439 0.5387 0.1093 0.057 Uiso 1 1 calc R U
H21C H -0.2474 0.5150 0.1573 0.057 Uiso 1 1 calc R U
C23 C 0.3227(6) 0.3996(5) 0.3931(4) 0.0250(19) Uani 1 1 d . .
C24 C 0.3843(6) 0.3556(6) 0.4432(4) 0.030(2) Uani 1 1 d . .
H24 H 0.4267 0.3901 0.4695 0.036 Uiso 1 1 calc R U
C25 C 0.3862(6) 0.2648(5) 0.4560(4) 0.0261(19) Uani 1 1 d . .
C26 C 0.3246(7) 0.2173(6) 0.4143(4) 0.037(2) Uani 1 1 d . .
H26 H 0.3231 0.1539 0.4204 0.045 Uiso 1 1 calc R U
C27 C 0.2667(6) 0.2626(6) 0.3648(4) 0.031(2) Uani 1 1 d . .
H27 H 0.2245 0.2289 0.3379 0.037 Uiso 1 1 calc R U
C28 C 0.3081(6) 0.4962(5) 0.3802(4) 0.0268(19) Uani 1 1 d . .
C29 C 0.2289(6) 0.5233(5) 0.3343(4) 0.0239(19) Uani 1 1 d . .
C30 C 0.2024(6) 0.6129(5) 0.3262(4) 0.029(2) Uani 1 1 d . .
H30 H 0.1480 0.6326 0.2968 0.035 Uiso 1 1 calc R U
C31 C 0.2550(7) 0.6733(6) 0.3610(4) 0.031(2) Uani 1 1 d . .
C32 C 0.3347(7) 0.6498(6) 0.4042(4) 0.034(2) Uani 1 1 d . .
H32 H 0.3711 0.6926 0.4268 0.041 Uiso 1 1 calc R U
C33 C 0.3581(7) 0.5619(6) 0.4125(4) 0.033(2) Uani 1 1 d . .
C34 C 0.4442(6) 0.2177(6) 0.5132(4) 0.032(2) Uani 1 1 d . .
C35 C 0.5203(7) 0.1540(6) 0.4966(4) 0.037(2) Uani 1 1 d . .
C36 C 0.5690(7) 0.1059(6) 0.5521(5) 0.042(2) Uani 1 1 d . .
H36 H 0.6214 0.0632 0.5414 0.050 Uiso 1 1 calc R U
C37 C 0.5431(7) 0.1189(6) 0.6216(5) 0.041(2) Uani 1 1 d . .
C38 C 0.4685(7) 0.1819(6) 0.6365(5) 0.042(2) Uani 1 1 d . .
H38 H 0.4507 0.1913 0.6845 0.051 Uiso 1 1 calc R U
C39 C 0.4177(6) 0.2326(6) 0.5835(4) 0.031(2) Uani 1 1 d . .
C40 C 0.5530(7) 0.1341(6) 0.4222(5) 0.046(2) Uani 1 1 d . .
H40A H 0.5099 0.0848 0.4099 0.055 Uiso 1 1 calc R U
H40B H 0.6278 0.1174 0.4190 0.055 Uiso 1 1 calc R U
H40C H 0.5426 0.1872 0.3894 0.055 Uiso 1 1 calc R U
C41 C 0.5945(8) 0.0649(7) 0.6807(5) 0.057(3) Uani 1 1 d . .
H41A H 0.5436 0.0212 0.7050 0.069 Uiso 1 1 calc R U
H41B H 0.6171 0.1047 0.7144 0.069 Uiso 1 1 calc R U
H41C H 0.6560 0.0338 0.6611 0.069 Uiso 1 1 calc R U
C42 C 0.3346(7) 0.2973(6) 0.6033(4) 0.039(2) Uani 1 1 d . .
H42A H 0.3619 0.3582 0.5919 0.047 Uiso 1 1 calc R U
H42B H 0.3148 0.2869 0.6542 0.047 Uiso 1 1 calc R U
H42C H 0.2723 0.2892 0.5771 0.047 Uiso 1 1 calc R U
C43 C 0.3219(6) 0.3544(5) 0.1325(4) 0.0268(19) Uani 1 1 d . .
C44 C 0.2326(7) 0.3392(5) 0.0974(4) 0.029(2) Uani 1 1 d . .
C45 C 0.2279(8) 0.2747(6) 0.0514(4) 0.036(2) Uani 1 1 d . .
H45 H 0.1656 0.2663 0.0280 0.043 Uiso 1 1 calc R U
C46 C 0.3154(8) 0.2230(6) 0.0401(4) 0.040(2) Uani 1 1 d . .
H46 H 0.3133 0.1771 0.0095 0.048 Uiso 1 1 calc R U
C47 C 0.4055(8) 0.2370(6) 0.0726(5) 0.042(2) Uani 1 1 d . .
H47 H 0.4661 0.2016 0.0637 0.051 Uiso 1 1 calc R U
C48 C 0.4091(7) 0.3031(5) 0.1188(4) 0.034(2) Uani 1 1 d . .
H48 H 0.4723 0.3127 0.1408 0.040 Uiso 1 1 calc R U
C50 C 0.0465(7) 0.3706(5) 0.1069(4) 0.030(2) Uani 1 1 d . .
C51 C -0.0053(6) 0.3276(5) 0.1670(4) 0.0270(19) Uani 1 1 d . .
C52 C -0.1105(7) 0.3050(6) 0.1631(4) 0.035(2) Uani 1 1 d . .
H52 H -0.1481 0.2731 0.2027 0.042 Uiso 1 1 calc R U
C53 C -0.1620(7) 0.3281(6) 0.1019(4) 0.039(2) Uani 1 1 d . .
H53 H -0.2346 0.3135 0.1002 0.046 Uiso 1 1 calc R U
C54 C -0.1064(7) 0.3726(6) 0.0434(4) 0.039(2) Uani 1 1 d . .
H54 H -0.1415 0.3889 0.0017 0.046 Uiso 1 1 calc R U
C55 C -0.0033(7) 0.3932(6) 0.0451(4) 0.031(2) Uani 1 1 d . .
H55 H 0.0348 0.4226 0.0046 0.038 Uiso 1 1 calc R U
C56 C 0.4346(6) 0.4422(6) 0.2330(4) 0.0282(19) Uani 1 1 d . .
C57 C 0.4790(7) 0.5252(6) 0.2418(4) 0.034(2) Uani 1 1 d . .
H57 H 0.4470 0.5788 0.2233 0.041 Uiso 1 1 calc R U
C58 C 0.5701(7) 0.5285(7) 0.2776(5) 0.046(2) Uani 1 1 d . .
H58 H 0.5999 0.5847 0.2838 0.055 Uiso 1 1 calc R U
C59 C 0.6176(7) 0.4519(7) 0.3041(5) 0.043(2) Uani 1 1 d . .
H59 H 0.6800 0.4550 0.3284 0.052 Uiso 1 1 calc R U
C60 C 0.5740(7) 0.3700(6) 0.2951(4) 0.040(2) Uani 1 1 d . .
H60 H 0.6076 0.3167 0.3124 0.048 Uiso 1 1 calc R U
C61 C 0.4814(6) 0.3652(6) 0.2610(4) 0.030(2) Uani 1 1 d . .
H61 H 0.4502 0.3088 0.2570 0.036 Uiso 1 1 calc R U
C62 C 0.3169(6) 0.5417(6) 0.1311(4) 0.0280(19) Uani 1 1 d . .
C63 C 0.3650(7) 0.5382(6) 0.0631(4) 0.038(2) Uani 1 1 d . .
H63 H 0.3899 0.4830 0.0487 0.045 Uiso 1 1 calc R U
C64 C 0.3764(7) 0.6146(7) 0.0168(5) 0.041(2) Uani 1 1 d . .
H64 H 0.4093 0.6113 -0.0292 0.049 Uiso 1 1 calc R U
C65 C 0.3410(7) 0.6951(6) 0.0365(4) 0.038(2) Uani 1 1 d . .
H65 H 0.3494 0.7475 0.0044 0.045 Uiso 1 1 calc R U
C66 C 0.2934(7) 0.6992(6) 0.1028(5) 0.041(2) Uani 1 1 d . .
H66 H 0.2676 0.7545 0.1167 0.049 Uiso 1 1 calc R U
C67 C 0.2826(7) 0.6235(6) 0.1496(4) 0.034(2) Uani 1 1 d . .
H67 H 0.2508 0.6278 0.1958 0.041 Uiso 1 1 calc R U
C68 C -0.0350(7) 0.2555(5) 0.3146(4) 0.030(2) Uani 1 1 d . .
C69 C -0.1257(7) 0.3035(6) 0.3293(4) 0.031(2) Uani 1 1 d . .
H69 H -0.1428 0.3537 0.2981 0.038 Uiso 1 1 calc R U
C70 C -0.1918(7) 0.2786(6) 0.3893(4) 0.042(2) Uani 1 1 d . .
H70 H -0.2542 0.3114 0.3991 0.050 Uiso 1 1 calc R U
C71 C -0.1658(7) 0.2050(6) 0.4352(4) 0.039(2) Uani 1 1 d . .
H71 H -0.2101 0.1885 0.4769 0.047 Uiso 1 1 calc R U
C72 C -0.0763(7) 0.1562(6) 0.4205(4) 0.038(2) Uani 1 1 d . .
H72 H -0.0591 0.1056 0.4514 0.045 Uiso 1 1 calc R U
C73 C -0.0122(7) 0.1818(6) 0.3603(4) 0.034(2) Uani 1 1 d . .
H73 H 0.0492 0.1479 0.3498 0.041 Uiso 1 1 calc R U
C74 C 0.1224(7) 0.1907(5) 0.2203(4) 0.030(2) Uani 1 1 d . .
C75 C 0.0529(8) 0.1272(6) 0.2020(5) 0.042(2) Uani 1 1 d . .
H75 H -0.0206 0.1395 0.2026 0.050 Uiso 1 1 calc R U
C76 C 0.0896(10) 0.0469(7) 0.1829(5) 0.058(3) Uani 1 1 d . .
H76 H 0.0412 0.0036 0.1713 0.069 Uiso 1 1 calc R U
C77 C 0.1963(10) 0.0285(7) 0.1805(5) 0.054(3) Uani 1 1 d . .
H77 H 0.2216 -0.0265 0.1657 0.065 Uiso 1 1 calc R U
C78 C 0.2657(8) 0.0901(7) 0.1996(5) 0.047(3) Uani 1 1 d . .
H78 H 0.3388 0.0765 0.1999 0.056 Uiso 1 1 calc R U
C79 C 0.2296(7) 0.1723(6) 0.2183(4) 0.034(2) Uani 1 1 d . .
H79 H 0.2782 0.2156 0.2298 0.041 Uiso 1 1 calc R U
C91 C 0.3521(17) -0.0321(11) 0.0167(10) 0.134(7) Uani 1 1 d . .
H91A H 0.3772 -0.0938 0.0199 0.161 Uiso 1 1 calc R U
H91B H 0.3504 -0.0101 0.0634 0.161 Uiso 1 1 calc R U
H91C H 0.3999 0.0053 -0.0166 0.161 Uiso 1 1 calc R U
C92 C 0.2484(16) -0.0288(14) -0.0076(9) 0.128(6) Uani 1 1 d . .
H92A H 0.2523 -0.0393 -0.0581 0.153 Uiso 1 1 calc R U
H92B H 0.2185 0.0313 -0.0033 0.153 Uiso 1 1 calc R U
C94 C 0.087(2) -0.1094(16) 0.0065(12) 0.161(9) Uani 1 1 d . .
H94A H 0.1012 -0.1370 -0.0382 0.193 Uiso 1 1 calc R U
H94B H 0.0533 -0.0512 -0.0052 0.193 Uiso 1 1 calc R U
C95 C 0.013(2) -0.1659(12) 0.0522(13) 0.180(10) Uani 1 1 d . .
H95A H -0.0504 -0.1313 0.0645 0.216 Uiso 1 1 calc R U
H95B H 0.0455 -0.1880 0.0955 0.216 Uiso 1 1 calc R U
H95C H -0.0079 -0.2165 0.0276 0.216 Uiso 1 1 calc R U
C101 C 0.1272(10) -0.0373(9) 0.3870(6) 0.082(4) Uani 1 1 d . .
H10A H 0.1773 -0.0846 0.4000 0.099 Uiso 1 1 calc R U
H10B H 0.1188 0.0023 0.4247 0.099 Uiso 1 1 calc R U
H10C H 0.1541 -0.0030 0.3429 0.099 Uiso 1 1 calc R U
C102 C 0.0229(15) -0.0779(13) 0.3769(9) 0.136(7) Uani 1 1 d . .
H10D H -0.0054 -0.0488 0.3334 0.164 Uiso 1 1 calc R U
H10E H 0.0320 -0.1421 0.3713 0.164 Uiso 1 1 calc R U
C104 C -0.1448(15) -0.1075(12) 0.4319(10) 0.127(6) Uani 1 1 d . .
H10F H -0.1429 -0.1514 0.3966 0.152 Uiso 1 1 calc R U
H10G H -0.1605 -0.1407 0.4790 0.152 Uiso 1 1 calc R U
C105 C -0.2287(12) -0.0486(9) 0.4186(10) 0.118(6) Uani 1 1 d . .
H10H H -0.2160 -0.0167 0.3713 0.142 Uiso 1 1 calc R U
H10I H -0.2334 -0.0055 0.4540 0.142 Uiso 1 1 calc R U
H10J H -0.2950 -0.0824 0.4213 0.142 Uiso 1 1 calc R U

loop_
_atom_site_aniso_label
_atom_site_aniso_U_11
_atom_site_aniso_U_22
_atom_site_aniso_U_33
_atom_site_aniso_U_23
_atom_site_aniso_U_13
_atom_site_aniso_U_12
Ir1 0.02593(19) 0.02986(19) 0.01520(17) 0.00004(12) -0.00683(12) -0.00308(13)
P1 0.0268(13) 0.0329(12) 0.0176(11) 0.0005(9) -0.0043(9) -0.0038(10)
P2 0.0321(13) 0.0315(12) 0.0172(11) -0.0001(9) -0.0095(9) -0.0066(10)
P81 0.0513(19) 0.0549(18) 0.0593(19) -0.0143(15) 0.0020(14) -0.0048(14)
F10 0.051(3) 0.052(3) 0.021(3) 0.010(2) 0.004(2) 0.004(3)
F12 0.045(3) 0.064(4) 0.034(3) 0.002(3) -0.003(2) 0.011(3)
F31 0.061(4) 0.029(3) 0.057(3) -0.007(2) -0.023(3) 0.001(3)
F33 0.052(4) 0.051(3) 0.069(4) -0.003(3) -0.030(3) -0.006(3)
F81 0.071(4) 0.097(5) 0.092(5) -0.039(4) -0.012(4) -0.020(4)
F82 0.091(5) 0.077(5) 0.127(6) 0.031(4) -0.016(4) -0.001(4)
F83 0.070(5) 0.134(7) 0.107(6) -0.043(5) 0.008(4) 0.022(5)
F84 0.103(6) 0.123(6) 0.109(6) -0.064(5) -0.012(5) -0.024(5)
F85 0.063(4) 0.110(6) 0.094(5) 0.034(4) 0.001(4) -0.017(4)
F86 0.058(4) 0.072(4) 0.078(4) -0.007(3) 0.011(3) -0.002(3)
O49 0.033(4) 0.033(3) 0.022(3) -0.003(2) -0.010(2) -0.007(3)
O93 0.175(12) 0.089(8) 0.098(8) -0.015(6) -0.033(8) -0.005(8)
O103 0.117(10) 0.111(9) 0.200(13) -0.052(9) 0.031(9) -0.018(8)
N1 0.025(4) 0.021(3) 0.014(3) 0.003(3) -0.004(3) -0.002(3)
N22 0.023(4) 0.030(4) 0.018(4) 0.005(3) -0.012(3) -0.004(3)
C2 0.031(5) 0.035(5) 0.018(4) -0.001(4) -0.002(4) -0.009(4)
C3 0.037(5) 0.043(5) 0.020(5) -0.004(4) -0.008(4) -0.001(4)
C4 0.036(5) 0.035(5) 0.020(5) -0.005(4) -0.011(4) 0.001(4)
C5 0.045(6) 0.035(5) 0.021(5) 0.010(4) -0.012(4) 0.003(4)
C6 0.038(5) 0.032(5) 0.012(4) -0.002(4) -0.003(4) -0.010(4)
C7 0.041(5) 0.029(5) 0.014(4) 0.000(3) -0.008(4) -0.009(4)
C8 0.032(5) 0.032(5) 0.014(4) -0.004(4) -0.010(4) -0.004(4)
C9 0.030(5) 0.030(5) 0.021(5) -0.001(4) -0.013(4) -0.005(4)
C10 0.042(6) 0.039(5) 0.013(5) 0.000(4) -0.002(4) -0.018(5)
C11 0.034(5) 0.041(5) 0.021(5) -0.001(4) -0.003(4) 0.001(4)
C12 0.029(5) 0.037(5) 0.018(5) -0.001(4) -0.009(4) -0.002(4)
C13 0.032(5) 0.032(5) 0.013(4) 0.003(4) -0.004(4) 0.006(4)
C14 0.054(7) 0.044(6) 0.030(5) -0.002(4) -0.013(4) 0.001(5)
C15 0.060(7) 0.037(5) 0.036(6) -0.009(4) -0.010(5) 0.015(5)
C16 0.053(7) 0.040(6) 0.032(5) 0.004(4) -0.013(5) 0.003(5)
C17 0.037(6) 0.054(6) 0.022(5) -0.002(4) -0.011(4) -0.004(5)
C18 0.038(6) 0.047(6) 0.021(5) -0.001(4) -0.008(4) 0.007(5)
C19 0.067(8) 0.053(7) 0.075(8) -0.013(6) -0.031(6) 0.003(6)
C20 0.057(7) 0.054(7) 0.063(7) 0.007(5) -0.017(5) 0.026(5)
C21 0.049(6) 0.060(7) 0.036(6) -0.012(5) -0.012(5) 0.007(5)
C23 0.018(4) 0.036(5) 0.020(4) -0.002(4) 0.001(3) 0.002(4)
C24 0.027(5) 0.044(6) 0.023(5) -0.009(4) -0.014(4) 0.000(4)
C25 0.028(5) 0.030(5) 0.020(4) 0.001(4) -0.004(4) 0.003(4)
C26 0.043(6) 0.036(5) 0.033(5) 0.007(4) -0.012(4) -0.003(4)
C27 0.027(5) 0.044(6) 0.023(5) -0.003(4) -0.008(4) -0.004(4)
C28 0.023(5) 0.032(5) 0.025(5) -0.001(4) -0.001(4) -0.006(4)
C29 0.032(5) 0.027(5) 0.012(4) -0.002(3) 0.000(3) -0.002(4)
C30 0.036(5) 0.035(5) 0.015(4) 0.003(4) -0.007(4) -0.008(4)
C31 0.031(5) 0.027(5) 0.034(5) -0.003(4) 0.005(4) -0.002(4)
C32 0.043(6) 0.035(6) 0.027(5) -0.005(4) -0.009(4) -0.005(4)
C33 0.027(5) 0.050(6) 0.023(5) -0.004(4) -0.015(4) -0.005(4)
C34 0.030(5) 0.035(5) 0.031(5) 0.004(4) -0.017(4) 0.000(4)
C35 0.038(6) 0.039(5) 0.033(5) 0.006(4) -0.012(4) -0.007(5)
C36 0.036(6) 0.037(5) 0.051(7) 0.008(5) -0.007(5) -0.003(4)
C37 0.039(6) 0.044(6) 0.040(6) 0.012(5) -0.017(5) -0.010(5)
C38 0.045(6) 0.051(6) 0.031(5) 0.001(5) -0.006(4) -0.006(5)
C39 0.030(5) 0.036(5) 0.027(5) 0.005(4) -0.006(4) -0.004(4)
C40 0.042(6) 0.053(6) 0.043(6) 0.000(5) -0.010(5) 0.012(5)
C41 0.053(7) 0.071(7) 0.043(6) 0.028(5) -0.018(5) 0.004(6)
C42 0.041(6) 0.055(6) 0.023(5) -0.001(4) -0.010(4) 0.011(5)
C43 0.030(5) 0.034(5) 0.016(4) 0.001(4) -0.002(4) -0.005(4)
C44 0.040(6) 0.031(5) 0.015(4) 0.001(4) 0.002(4) 0.002(4)
C45 0.044(6) 0.043(6) 0.022(5) -0.008(4) 0.000(4) -0.010(5)
C46 0.060(7) 0.037(5) 0.025(5) -0.012(4) -0.001(5) -0.012(5)
C47 0.056(7) 0.036(5) 0.033(5) -0.005(4) 0.012(5) 0.009(5)
C48 0.037(6) 0.035(5) 0.027(5) -0.003(4) 0.003(4) -0.004(4)
C50 0.038(6) 0.029(5) 0.025(5) -0.003(4) -0.011(4) -0.011(4)
C51 0.025(5) 0.032(5) 0.024(5) 0.002(4) -0.012(4) -0.003(4)
C52 0.050(6) 0.042(5) 0.013(4) 0.003(4) -0.012(4) -0.005(5)
C53 0.029(5) 0.057(6) 0.032(5) -0.012(4) -0.008(4) -0.015(5)
C54 0.045(6) 0.049(6) 0.022(5) 0.001(4) -0.012(4) -0.004(5)
C55 0.038(6) 0.047(6) 0.009(4) 0.005(4) -0.008(4) -0.002(4)
C56 0.021(5) 0.041(5) 0.022(4) -0.001(4) 0.000(3) -0.003(4)
C57 0.035(5) 0.042(6) 0.025(5) 0.000(4) -0.005(4) -0.007(4)
C58 0.039(6) 0.056(7) 0.043(6) -0.005(5) -0.012(5) -0.012(5)
C59 0.035(6) 0.059(7) 0.038(6) 0.000(5) -0.016(4) -0.005(5)
C60 0.036(6) 0.048(6) 0.037(5) 0.002(4) -0.005(4) 0.004(5)
C61 0.033(5) 0.036(5) 0.023(5) -0.007(4) -0.007(4) -0.002(4)
C62 0.027(5) 0.037(5) 0.021(5) -0.002(4) -0.008(4) -0.004(4)
C63 0.041(6) 0.042(6) 0.031(5) -0.003(4) -0.004(4) -0.007(4)
C64 0.042(6) 0.055(7) 0.024(5) 0.004(5) -0.007(4) -0.009(5)
C65 0.041(6) 0.041(6) 0.030(5) 0.010(4) -0.015(4) -0.017(5)
C66 0.046(6) 0.035(5) 0.041(6) 0.005(4) -0.004(5) 0.001(4)
C67 0.034(5) 0.038(5) 0.029(5) -0.002(4) -0.002(4) -0.007(4)
C68 0.044(6) 0.029(5) 0.019(4) -0.001(4) -0.018(4) -0.014(4)
C69 0.036(5) 0.031(5) 0.028(5) 0.001(4) -0.015(4) -0.006(4)
C70 0.046(6) 0.050(6) 0.031(5) -0.006(5) -0.004(4) -0.009(5)
C71 0.041(6) 0.054(6) 0.022(5) 0.001(4) -0.006(4) -0.021(5)
C72 0.043(6) 0.039(5) 0.031(5) 0.001(4) -0.009(4) -0.009(5)
C73 0.042(6) 0.037(5) 0.022(5) 0.001(4) -0.009(4) -0.003(4)
C74 0.035(6) 0.036(5) 0.019(5) 0.003(4) -0.009(4) -0.007(4)
C75 0.051(6) 0.031(5) 0.046(6) -0.008(4) -0.011(5) -0.005(5)
C76 0.080(9) 0.045(7) 0.053(7) -0.016(5) -0.028(6) -0.003(6)
C77 0.086(9) 0.033(6) 0.045(6) -0.011(5) -0.007(6) 0.013(6)
C78 0.055(7) 0.052(7) 0.031(5) 0.002(5) 0.000(5) 0.009(6)
C79 0.045(6) 0.040(6) 0.015(4) 0.006(4) 0.004(4) -0.003(5)
C91 0.168(19) 0.092(12) 0.134(15) -0.003(10) 0.040(14) 0.031(12)
C92 0.119(15) 0.167(19) 0.086(12) 0.030(12) 0.010(11) 0.021(14)
C94 0.19(2) 0.130(19) 0.18(2) -0.037(17) -0.08(2) 0.044(18)
C95 0.24(3) 0.086(13) 0.23(3) -0.040(14) -0.05(2) -0.071(16)
C101 0.062(9) 0.105(10) 0.077(9) 0.001(7) 0.003(7) 0.029(8)
C102 0.129(16) 0.188(19) 0.096(12) -0.070(12) 0.046(11) -0.059(14)
C104 0.100(13) 0.127(15) 0.159(16) -0.050(12) 0.002(12) -0.047(13)
C105 0.064(10) 0.068(9) 0.23(2) -0.017(11) -0.034(11) -0.016(8)

loop_
_atom_type_symbol
_atom_type_description
_atom_type_scat_dispersion_real
_atom_type_scat_dispersion_imag
_atom_type_scat_source
C C 0.0033 0.0016
;
International Tables for Crystallography
(Vol. C, Tables 4.2.6.8 and 6.1.1.4)
;
H H 0.0000 0.0000
;
International Tables for Crystallography
(Vol. C, Table 6.1.1.4)
;
F F 0.0171 0.0103
;
International Tables for Crystallography
(Vol. C, Tables 4.2.6.8 and 6.1.1.4)
;
Ir Ir -1.4442 7.9887
;
International Tables for Crystallography
(Vol. C, Tables 4.2.6.8 and 6.1.1.4)
;
N N 0.0061 0.0033
;
International Tables for Crystallography
(Vol. C, Tables 4.2.6.8 and 6.1.1.4)
;
O O 0.0106 0.0060
;
International Tables for Crystallography
(Vol. C, Tables 4.2.6.8 and 6.1.1.4)
;
P P 0.1023 0.0942
;
International Tables for Crystallography
(Vol. C, Tables 4.2.6.8 and 6.1.1.4)
;

loop_
_geom_angle_atom_site_label_1
_geom_angle_atom_site_label_2
_geom_angle_atom_site_label_3
_geom_angle
C29 Ir1 C8 83.3(3)
C29 Ir1 N22 79.9(3)
C8 Ir1 N22 88.3(3)
C29 Ir1 N1 90.9(3)
C8 Ir1 N1 79.4(3)
N22 Ir1 N1 165.5(2)
C29 Ir1 P1 88.5(2)
C8 Ir1 P1 171.7(2)
N22 Ir1 P1 89.03(18)
N1 Ir1 P1 102.00(17)
C29 Ir1 P2 172.8(2)
C8 Ir1 P2 89.5(2)
N22 Ir1 P2 100.40(19)
N1 Ir1 P2 87.35(17)
P1 Ir1 P2 98.74(7)
C43 P1 C56 104.5(4)
C43 P1 C62 100.3(4)
C56 P1 C62 101.4(4)
C43 P1 Ir1 117.7(3)
C56 P1 Ir1 109.6(2)
C62 P1 Ir1 121.1(3)
C51 P2 C68 104.8(4)
C51 P2 C74 98.2(4)
C68 P2 C74 100.3(4)
C51 P2 Ir1 115.2(3)
C68 P2 Ir1 108.5(2)
C74 P2 Ir1 127.2(3)
F83 P81 F81 88.9(4)
F83 P81 F84 91.6(4)
F81 P81 F84 179.5(4)
F83 P81 F82 90.4(4)
F81 P81 F82 90.3(4)
F84 P81 F82 89.7(5)
F83 P81 F85 90.3(4)
F81 P81 F85 90.1(4)
F84 P81 F85 89.9(5)
F82 P81 F85 179.2(4)
F83 P81 F86 179.3(5)
F81 P81 F86 91.4(4)
F84 P81 F86 88.2(4)
F82 P81 F86 90.2(4)
F85 P81 F86 89.1(4)
C50 O49 C44 119.6(6)
C94 O93 C92 117.1(17)
C102 O103 C104 118.5(14)
C6 N1 C2 118.3(7)
C6 N1 Ir1 126.3(5)
C2 N1 Ir1 115.3(5)
C27 N22 C23 118.6(7)
C27 N22 Ir1 124.6(5)
C23 N22 Ir1 115.8(5)
N1 C2 C3 119.5(7)
N1 C2 C7 114.8(7)
C3 C2 C7 125.8(7)
C4 C3 C2 122.3(8)
C4 C3 H3 118.9
C2 C3 H3 118.9
C3 C4 C5 116.5(8)
C3 C4 C13 121.4(7)
C5 C4 C13 122.0(7)
C6 C5 C4 119.1(7)
C6 C5 H5 120.4
C4 C5 H5 120.4
N1 C6 C5 124.2(8)
N1 C6 H6 117.9
C5 C6 H6 117.9
C12 C7 C8 117.2(7)
C12 C7 C2 126.0(8)
C8 C7 C2 116.6(7)
C9 C8 C7 119.6(7)
C9 C8 Ir1 126.9(6)
C7 C8 Ir1 113.4(5)
C10 C9 C8 118.4(8)
C10 C9 H9 120.8
C8 C9 H9 120.8
C11 C10 F10 119.9(7)
C11 C10 C9 124.0(8)
F10 C10 C9 116.1(8)
C12 C11 C10 116.4(8)
C12 C11 H11 121.8
C10 C11 H11 121.8
C11 C12 F12 115.2(7)
C11 C12 C7 124.3(8)
F12 C12 C7 120.5(7)
C18 C13 C14 120.3(8)
C18 C13 C4 120.3(7)
C14 C13 C4 119.3(7)
C15 C14 C13 118.7(8)
C15 C14 C19 120.1(9)
C13 C14 C19 121.2(8)
C16 C15 C14 121.6(9)
C16 C15 H15 119.2
C14 C15 H15 119.2
C17 C16 C15 117.9(9)
C17 C16 C20 120.7(9)
C15 C16 C20 121.4(9)
C16 C17 C18 123.4(8)
C16 C17 H17 118.3
C18 C17 H17 118.3
C17 C18 C13 118.1(8)
C17 C18 C21 120.1(8)
C13 C18 C21 121.8(8)
C14 C19 H19A 109.5
C14 C19 H19B 109.5
H19A C19 H19B 109.5
C14 C19 H19C 109.5
H19A C19 H19C 109.5
H19B C19 H19C 109.5
C16 C20 H20A 109.5
C16 C20 H20B 109.5
H20A C20 H20B 109.5
C16 C20 H20C 109.5
H20A C20 H20C 109.5
H20B C20 H20C 109.5
C18 C21 H21A 109.5
C18 C21 H21B 109.5
H21A C21 H21B 109.5
C18 C21 H21C 109.5
H21A C21 H21C 109.5
H21B C21 H21C 109.5
N22 C23 C24 119.1(7)
N22 C23 C28 114.5(7)
C24 C23 C28 126.4(7)
C25 C24 C23 122.5(7)
C25 C24 H24 118.8
C23 C24 H24 118.8
C24 C25 C26 116.2(7)
C24 C25 C34 122.9(7)
C26 C25 C34 120.8(7)
C27 C26 C25 119.6(8)
C27 C26 H26 120.2
C25 C26 H26 120.2
N22 C27 C26 123.9(8)
N22 C27 H27 118.0
C26 C27 H27 118.0
C33 C28 C29 117.8(7)
C33 C28 C23 126.7(8)
C29 C28 C23 115.3(7)
C30 C29 C28 118.3(7)
C30 C29 Ir1 127.5(6)
C28 C29 Ir1 114.1(5)
C31 C30 C29 119.9(8)
C31 C30 H30 120.0
C29 C30 H30 120.0
F31 C31 C32 118.3(7)
F31 C31 C30 118.4(8)
C32 C31 C30 123.3(8)
C33 C32 C31 115.9(8)
C33 C32 H32 122.1
C31 C32 H32 122.1
F33 C33 C32 116.0(7)
F33 C33 C28 119.3(8)
C32 C33 C28 124.7(8)
C39 C34 C35 120.6(7)
C39 C34 C25 119.8(7)
C35 C34 C25 119.4(7)
C34 C35 C36 118.5(8)
C34 C35 C40 123.7(7)
C36 C35 C40 117.9(8)
C37 C36 C35 121.8(9)
C37 C36 H36 119.1
C35 C36 H36 119.1
C38 C37 C36 118.6(8)
C38 C37 C41 120.4(9)
C36 C37 C41 121.0(9)
C37 C38 C39 122.3(8)
C37 C38 H38 118.8
C39 C38 H38 118.8
C34 C39 C38 118.2(8)
C34 C39 C42 122.1(7)
C38 C39 C42 119.6(8)
C35 C40 H40A 109.5
C35 C40 H40B 109.5
H40A C40 H40B 109.5
C35 C40 H40C 109.5
H40A C40 H40C 109.5
H40B C40 H40C 109.5
C37 C41 H41A 109.5
C37 C41 H41B 109.5
H41A C41 H41B 109.5
C37 C41 H41C 109.5
H41A C41 H41C 109.5
H41B C41 H41C 109.5
C39 C42 H42A 109.5
C39 C42 H42B 109.5
H42A C42 H42B 109.5
C39 C42 H42C 109.5
H42A C42 H42C 109.5
H42B C42 H42C 109.5
C48 C43 C44 117.3(7)
C48 C43 P1 127.7(6)
C44 C43 P1 115.0(6)
C45 C44 C43 123.0(8)
C45 C44 O49 122.5(8)
C43 C44 O49 114.4(7)
C46 C45 C44 118.3(9)
C46 C45 H45 120.8
C44 C45 H45 120.8
C47 C46 C45 120.4(8)
C47 C46 H46 119.8
C45 C46 H46 119.8
C46 C47 C48 120.4(9)
C46 C47 H47 119.8
C48 C47 H47 119.8
C43 C48 C47 120.5(8)
C43 C48 H48 119.8
C47 C48 H48 119.8
C51 C50 O49 119.7(7)
C51 C50 C55 122.7(8)
O49 C50 C55 117.5(7)
C50 C51 C52 117.0(7)
C50 C51 P2 120.0(6)
C52 C51 P2 122.9(6)
C51 C52 C53 121.1(8)
C51 C52 H52 119.5
C53 C52 H52 119.5
C54 C53 C52 119.4(8)
C54 C53 H53 120.3
C52 C53 H53 120.3
C55 C54 C53 120.8(8)
C55 C54 H54 119.6
C53 C54 H54 119.6
C54 C55 C50 119.1(7)
C54 C55 H55 120.5
C50 C55 H55 120.5
C61 C56 C57 119.5(7)
C61 C56 P1 121.7(6)
C57 C56 P1 118.4(6)
C58 C57 C56 119.4(8)
C58 C57 H57 120.3
C56 C57 H57 120.3
C59 C58 C57 121.0(9)
C59 C58 H58 119.5
C57 C58 H58 119.5
C58 C59 C60 119.5(8)
C58 C59 H59 120.2
C60 C59 H59 120.2
C59 C60 C61 120.4(8)
C59 C60 H60 119.8
C61 C60 H60 119.8
C56 C61 C60 120.1(8)
C56 C61 H61 120.0
C60 C61 H61 120.0
C67 C62 C63 117.6(8)
C67 C62 P1 122.2(6)
C63 C62 P1 120.1(7)
C64 C63 C62 120.4(9)
C64 C63 H63 119.8
C62 C63 H63 119.8
C65 C64 C63 120.8(8)
C65 C64 H64 119.6
C63 C64 H64 119.6
C66 C65 C64 119.3(8)
C66 C65 H65 120.4
C64 C65 H65 120.4
C65 C66 C67 120.3(9)
C65 C66 H66 119.9
C67 C66 H66 119.9
C66 C67 C62 121.6(8)
C66 C67 H67 119.2
C62 C67 H67 119.2
C69 C68 C73 118.9(8)
C69 C68 P2 121.9(6)
C73 C68 P2 118.4(7)
C68 C69 C70 120.4(8)
C68 C69 H69 119.8
C70 C69 H69 119.8
C69 C70 C71 119.5(9)
C69 C70 H70 120.2
C71 C70 H70 120.2
C72 C71 C70 120.4(8)
C72 C71 H71 119.8
C70 C71 H71 119.8
C71 C72 C73 119.0(8)
C71 C72 H72 120.5
C73 C72 H72 120.5
C72 C73 C68 121.7(9)
C72 C73 H73 119.2
C68 C73 H73 119.2
C79 C74 C75 119.3(8)
C79 C74 P2 122.8(6)
C75 C74 P2 118.0(7)
C76 C75 C74 120.5(9)
C76 C75 H75 119.8
C74 C75 H75 119.8
C75 C76 C77 120.5(10)
C75 C76 H76 119.8
C77 C76 H76 119.8
C78 C77 C76 119.6(9)
C78 C77 H77 120.2
C76 C77 H77 120.2
C77 C78 C79 120.4(10)
C77 C78 H78 119.8
C79 C78 H78 119.8
C74 C79 C78 119.7(9)
C74 C79 H79 120.2
C78 C79 H79 120.2
C92 C91 H91A 109.5
C92 C91 H91B 109.5
H91A C91 H91B 109.5
C92 C91 H91C 109.5
H91A C91 H91C 109.5
H91B C91 H91C 109.5
C91 C92 O93 111.5(15)
C91 C92 H92A 109.3
O93 C92 H92A 109.3
C91 C92 H92B 109.3
O93 C92 H92B 109.3
H92A C92 H92B 108.0
O93 C94 C95 116(2)
O93 C94 H94A 108.2
C95 C94 H94A 108.2
O93 C94 H94B 108.2
C95 C94 H94B 108.2
H94A C94 H94B 107.3
C94 C95 H95A 109.5
C94 C95 H95B 109.5
H95A C95 H95B 109.5
C94 C95 H95C 109.5
H95A C95 H95C 109.5
H95B C95 H95C 109.5
C102 C101 H10A 109.5
C102 C101 H10B 109.5
H10A C101 H10B 109.5
C102 C101 H10C 109.5
H10A C101 H10C 109.5
H10B C101 H10C 109.5
O103 C102 C101 110.4(13)
O103 C102 H10D 109.6
C101 C102 H10D 109.6
O103 C102 H10E 109.6
C101 C102 H10E 109.6
H10D C102 H10E 108.1
C105 C104 O103 116.4(15)
C105 C104 H10F 108.2
O103 C104 H10F 108.2
C105 C104 H10G 108.2
O103 C104 H10G 108.2
H10F C104 H10G 107.3
C104 C105 H10H 109.5
C104 C105 H10I 109.5
H10H C105 H10I 109.5
C104 C105 H10J 109.5
H10H C105 H10J 109.5
H10I C105 H10J 109.5

loop_
_geom_bond_atom_site_label_1
_geom_bond_atom_site_label_2
_geom_bond_distance
Ir1 C29 2.052(8)
Ir1 C8 2.061(8)
Ir1 N22 2.068(6)
Ir1 N1 2.084(6)
Ir1 P1 2.461(2)
Ir1 P2 2.473(2)
P1 C43 1.831(8)
P1 C56 1.833(8)
P1 C62 1.846(8)
P2 C51 1.833(8)
P2 C68 1.840(8)
P2 C74 1.844(9)
P81 F83 1.568(7)
P81 F81 1.574(6)
P81 F84 1.575(7)
P81 F82 1.578(7)
P81 F85 1.580(7)
P81 F86 1.587(6)
F10 C10 1.365(9)
F12 C12 1.350(9)
F31 C31 1.342(9)
F33 C33 1.345(9)
O49 C50 1.389(9)
O49 C44 1.392(9)
O93 C94 1.34(2)
O93 C92 1.435(19)
O103 C102 1.285(16)
O103 C104 1.418(17)
N1 C6 1.337(9)
N1 C2 1.362(10)
N22 C27 1.317(10)
N22 C23 1.371(10)
C2 C3 1.402(11)
C2 C7 1.451(10)
C3 C4 1.373(11)
C3 H3 0.9500
C4 C5 1.407(12)
C4 C13 1.473(11)
C5 C6 1.367(11)
C5 H5 0.9500
C6 H6 0.9500
C7 C12 1.395(11)
C7 C8 1.401(11)
C8 C9 1.386(10)
C9 C10 1.381(11)
C9 H9 0.9500
C10 C11 1.354(11)
C11 C12 1.346(11)
C11 H11 0.9500
C13 C18 1.395(11)
C13 C14 1.400(12)
C14 C15 1.393(12)
C14 C19 1.504(13)
C15 C16 1.378(12)
C15 H15 0.9500
C16 C17 1.371(12)
C16 C20 1.525(12)
C17 C18 1.374(11)
C17 H17 0.9500
C18 C21 1.486(12)
C19 H19A 0.9800
C19 H19B 0.9800
C19 H19C 0.9800
C20 H20A 0.9800
C20 H20B 0.9800
C20 H20C 0.9800
C21 H21A 0.9800
C21 H21B 0.9800
C21 H21C 0.9800
C23 C24 1.395(10)
C23 C28 1.466(11)
C24 C25 1.367(11)
C24 H24 0.9500
C25 C26 1.401(11)
C25 C34 1.482(11)
C26 C27 1.366(11)
C26 H26 0.9500
C27 H27 0.9500
C28 C33 1.394(11)
C28 C29 1.415(11)
C29 C30 1.387(11)
C30 C31 1.379(11)
C30 H30 0.9500
C31 C32 1.374(11)
C32 C33 1.353(11)
C32 H32 0.9500
C34 C39 1.397(11)
C34 C35 1.403(12)
C35 C36 1.404(11)
C35 C40 1.508(12)
C36 C37 1.375(13)
C36 H36 0.9500
C37 C38 1.374(13)
C37 C41 1.510(12)
C38 C39 1.401(11)
C38 H38 0.9500
C39 C42 1.489(11)
C40 H40A 0.9800
C40 H40B 0.9800
C40 H40C 0.9800
C41 H41A 0.9800
C41 H41B 0.9800
C41 H41C 0.9800
C42 H42A 0.9800
C42 H42B 0.9800
C42 H42C 0.9800
C43 C48 1.373(11)
C43 C44 1.389(11)
C44 C45 1.377(11)
C45 C46 1.372(12)
C45 H45 0.9500
C46 C47 1.366(12)
C46 H46 0.9500
C47 C48 1.397(12)
C47 H47 0.9500
C48 H48 0.9500
C50 C51 1.380(11)
C50 C55 1.391(10)
C51 C52 1.388(11)
C52 C53 1.392(11)
C52 H52 0.9500
C53 C54 1.388(12)
C53 H53 0.9500
C54 C55 1.348(11)
C54 H54 0.9500
C55 H55 0.9500
C56 C61 1.380(11)
C56 C57 1.403(11)
C57 C58 1.388(12)
C57 H57 0.9500
C58 C59 1.371(12)
C58 H58 0.9500
C59 C60 1.384(12)
C59 H59 0.9500
C60 C61 1.390(11)
C60 H60 0.9500
C61 H61 0.9500
C62 C67 1.378(11)
C62 C63 1.396(11)
C63 C64 1.378(12)
C63 H63 0.9500
C64 C65 1.372(12)
C64 H64 0.9500
C65 C66 1.368(12)
C65 H65 0.9500
C66 C67 1.375(11)
C66 H66 0.9500
C67 H67 0.9500
C68 C69 1.384(11)
C68 C73 1.385(11)
C69 C70 1.386(12)
C69 H69 0.9500
C70 C71 1.399(12)
C70 H70 0.9500
C71 C72 1.379(12)
C71 H71 0.9500
C72 C73 1.379(11)
C72 H72 0.9500
C73 H73 0.9500
C74 C79 1.386(11)
C74 C75 1.389(11)
C75 C76 1.369(13)
C75 H75 0.9500
C76 C77 1.380(14)
C76 H76 0.9500
C77 C78 1.373(14)
C77 H77 0.9500
C78 C79 1.392(12)
C78 H78 0.9500
C79 H79 0.9500
C91 C92 1.43(2)
C91 H91A 0.9800
C91 H91B 0.9800
C91 H91C 0.9800
C92 H92A 0.9900
C92 H92B 0.9900
C94 C95 1.45(3)
C94 H94A 0.9900
C94 H94B 0.9900
C95 H95A 0.9800
C95 H95B 0.9800
C95 H95C 0.9800
C101 C102 1.492(18)
C101 H10A 0.9800
C101 H10B 0.9800
C101 H10C 0.9800
C102 H10D 0.9900
C102 H10E 0.9900
C104 C105 1.406(19)
C104 H10F 0.9900
C104 H10G 0.9900
C105 H10H 0.9800
C105 H10I 0.9800
C105 H10J 0.9800

loop_
_geom_torsion_atom_site_label_1
_geom_torsion_atom_site_label_2
_geom_torsion_atom_site_label_3
_geom_torsion_atom_site_label_4
_geom_torsion
C6 N1 C2 C3 0.4(11)
Ir1 N1 C2 C3 178.1(6)
C6 N1 C2 C7 178.7(6)
Ir1 N1 C2 C7 -3.7(8)
N1 C2 C3 C4 0.8(12)
C7 C2 C3 C4 -177.2(8)
C2 C3 C4 C5 -1.6(12)
C2 C3 C4 C13 177.1(8)
C3 C4 C5 C6 1.1(12)
C13 C4 C5 C6 -177.5(7)
C2 N1 C6 C5 -0.9(11)
Ir1 N1 C6 C5 -178.3(6)
C4 C5 C6 N1 0.1(12)
N1 C2 C7 C12 -177.8(7)
C3 C2 C7 C12 0.3(13)
N1 C2 C7 C8 -2.1(10)
C3 C2 C7 C8 176.0(8)
C12 C7 C8 C9 -0.3(11)
C2 C7 C8 C9 -176.4(7)
C12 C7 C8 Ir1 -177.1(6)
C2 C7 C8 Ir1 6.9(9)
C7 C8 C9 C10 1.9(11)
Ir1 C8 C9 C10 178.2(6)
C8 C9 C10 C11 -2.3(12)
C8 C9 C10 F10 178.7(6)
F10 C10 C11 C12 180.0(7)
C9 C10 C11 C12 1.0(12)
C10 C11 C12 F12 179.9(7)
C10 C11 C12 C7 0.8(12)
C8 C7 C12 C11 -1.1(12)
C2 C7 C12 C11 174.5(8)
C8 C7 C12 F12 179.8(7)
C2 C7 C12 F12 -4.6(12)
C3 C4 C13 C18 -101.9(9)
C5 C4 C13 C18 76.6(10)
C3 C4 C13 C14 74.1(10)
C5 C4 C13 C14 -107.3(9)
C18 C13 C14 C15 0.9(12)
C4 C13 C14 C15 -175.2(8)
C18 C13 C14 C19 -178.3(9)
C4 C13 C14 C19 5.7(12)
C13 C14 C15 C16 1.3(13)
C19 C14 C15 C16 -179.5(9)
C14 C15 C16 C17 -1.9(13)
C14 C15 C16 C20 176.7(8)
C15 C16 C17 C18 0.2(13)
C20 C16 C17 C18 -178.4(8)
C16 C17 C18 C13 1.9(13)
C16 C17 C18 C21 -179.3(8)
C14 C13 C18 C17 -2.4(12)
C4 C13 C18 C17 173.6(7)
C14 C13 C18 C21 178.8(8)
C4 C13 C18 C21 -5.1(12)
C27 N22 C23 C24 4.2(10)
Ir1 N22 C23 C24 172.8(5)
C27 N22 C23 C28 -173.8(7)
Ir1 N22 C23 C28 -5.2(8)
N22 C23 C24 C25 -3.7(11)
C28 C23 C24 C25 174.1(7)
C23 C24 C25 C26 1.8(12)
C23 C24 C25 C34 -174.7(7)
C24 C25 C26 C27 -0.6(12)
C34 C25 C26 C27 176.0(8)
C23 N22 C27 C26 -3.1(12)
Ir1 N22 C27 C26 -170.7(6)
C25 C26 C27 N22 1.3(13)
N22 C23 C28 C33 -177.9(7)
C24 C23 C28 C33 4.2(13)
N22 C23 C28 C29 7.4(10)
C24 C23 C28 C29 -170.4(7)
C33 C28 C29 C30 -2.6(11)
C23 C28 C29 C30 172.6(7)
C33 C28 C29 Ir1 178.8(6)
C23 C28 C29 Ir1 -6.0(8)
C28 C29 C30 C31 1.8(11)
Ir1 C29 C30 C31 -179.8(6)
C29 C30 C31 F31 -179.7(7)
C29 C30 C31 C32 0.3(12)
F31 C31 C32 C33 178.5(7)
C30 C31 C32 C33 -1.5(12)
C31 C32 C33 F33 -179.5(7)
C31 C32 C33 C28 0.6(13)
C29 C28 C33 F33 -178.4(7)
C23 C28 C33 F33 7.0(12)
C29 C28 C33 C32 1.4(12)
C23 C28 C33 C32 -173.1(8)
C24 C25 C34 C39 60.4(11)
C26 C25 C34 C39 -115.9(9)
C24 C25 C34 C35 -124.0(9)
C26 C25 C34 C35 59.7(11)
C39 C34 C35 C36 -0.1(12)
C25 C34 C35 C36 -175.7(7)
C39 C34 C35 C40 180.0(8)
C25 C34 C35 C40 4.4(12)
C34 C35 C36 C37 0.9(12)
C40 C35 C36 C37 -179.2(8)
C35 C36 C37 C38 -1.1(13)
C35 C36 C37 C41 178.5(8)
C36 C37 C38 C39 0.4(13)
C41 C37 C38 C39 -179.1(8)
C35 C34 C39 C38 -0.5(12)
C25 C34 C39 C38 175.0(7)
C35 C34 C39 C42 -177.7(8)
C25 C34 C39 C42 -2.1(12)
C37 C38 C39 C34 0.4(13)
C37 C38 C39 C42 177.6(8)
C56 P1 C43 C48 0.0(8)
C62 P1 C43 C48 104.7(7)
Ir1 P1 C43 C48 -121.9(7)
C56 P1 C43 C44 178.5(6)
C62 P1 C43 C44 -76.8(6)
Ir1 P1 C43 C44 56.6(6)
C48 C43 C44 C45 1.4(12)
P1 C43 C44 C45 -177.3(6)
C48 C43 C44 O49 -174.3(6)
P1 C43 C44 O49 7.0(8)
C50 O49 C44 C45 34.8(10)
C50 O49 C44 C43 -149.5(7)
C43 C44 C45 C46 0.3(12)
O49 C44 C45 C46 175.6(7)
C44 C45 C46 C47 -1.6(12)
C45 C46 C47 C48 1.2(13)
C44 C43 C48 C47 -1.7(11)
P1 C43 C48 C47 176.7(6)
C46 C47 C48 C43 0.5(12)
C44 O49 C50 C51 84.8(9)
C44 O49 C50 C55 -99.7(8)
O49 C50 C51 C52 177.0(7)
C55 C50 C51 C52 1.7(12)
O49 C50 C51 P2 -6.6(10)
C55 C50 C51 P2 178.1(6)
C68 P2 C51 C50 173.0(7)
C74 P2 C51 C50 -84.0(7)
Ir1 P2 C51 C50 53.9(7)
C68 P2 C51 C52 -10.8(8)
C74 P2 C51 C52 92.1(7)
Ir1 P2 C51 C52 -129.9(6)
C50 C51 C52 C53 -2.5(12)
P2 C51 C52 C53 -178.8(7)
C51 C52 C53 C54 1.5(13)
C52 C53 C54 C55 0.4(13)
C53 C54 C55 C50 -1.2(13)
C51 C50 C55 C54 0.2(13)
O49 C50 C55 C54 -175.2(7)
C43 P1 C56 C61 -49.8(7)
C62 P1 C56 C61 -153.7(7)
Ir1 P1 C56 C61 77.2(7)
C43 P1 C56 C57 137.6(6)
C62 P1 C56 C57 33.8(7)
Ir1 P1 C56 C57 -95.3(6)
C61 C56 C57 C58 0.9(12)
P1 C56 C57 C58 173.6(6)
C56 C57 C58 C59 0.4(13)
C57 C58 C59 C60 -0.1(14)
C58 C59 C60 C61 -1.5(13)
C57 C56 C61 C60 -2.5(12)
P1 C56 C61 C60 -175.0(6)
C59 C60 C61 C56 2.9(12)
C43 P1 C62 C67 162.2(7)
C56 P1 C62 C67 -90.6(7)
Ir1 P1 C62 C67 30.8(8)
C43 P1 C62 C63 -21.0(7)
C56 P1 C62 C63 86.2(7)
Ir1 P1 C62 C63 -152.4(6)
C67 C62 C63 C64 -0.4(12)
P1 C62 C63 C64 -177.4(7)
C62 C63 C64 C65 0.0(13)
C63 C64 C65 C66 -0.3(13)
C64 C65 C66 C67 1.0(13)
C65 C66 C67 C62 -1.4(13)
C63 C62 C67 C66 1.1(12)
P1 C62 C67 C66 178.0(7)
C51 P2 C68 C69 -50.6(7)
C74 P2 C68 C69 -152.0(6)
Ir1 P2 C68 C69 72.9(7)
C51 P2 C68 C73 139.9(6)
C74 P2 C68 C73 38.5(7)
Ir1 P2 C68 C73 -96.6(6)
C73 C68 C69 C70 0.9(12)
P2 C68 C69 C70 -168.5(6)
C68 C69 C70 C71 0.4(12)
C69 C70 C71 C72 -1.3(12)
C70 C71 C72 C73 0.8(12)
C71 C72 C73 C68 0.5(12)
C69 C68 C73 C72 -1.4(12)
P2 C68 C73 C72 168.4(6)
C51 P2 C74 C79 125.6(7)
C68 P2 C74 C79 -127.6(6)
Ir1 P2 C74 C79 -4.9(8)
C51 P2 C74 C75 -53.8(7)
C68 P2 C74 C75 53.0(7)
Ir1 P2 C74 C75 175.7(5)
C79 C74 C75 C76 0.7(12)
P2 C74 C75 C76 -179.9(7)
C74 C75 C76 C77 -1.1(14)
C75 C76 C77 C78 2.1(15)
C76 C77 C78 C79 -2.7(14)
C75 C74 C79 C78 -1.3(11)
P2 C74 C79 C78 179.3(6)
C77 C78 C79 C74 2.4(12)
C94 O93 C92 C91 -167.8(16)
C92 O93 C94 C95 -171.3(17)
C104 O103 C102 C101 -176.5(15)
C102 O103 C104 C105 -106(2)
